data_4508855
loop_
_publ_author_name
'Vishweshwar, Peddy'
'Beauchamp, Derek A.'
'Zaworotko, Michael J.'

_publ_contact_author 'Dr. Michael J. Zaworotko'
_publ_section_title
;
 An Acetic Acid Solvate of Trimesic Acid That Exhibits Triple Inclined
 Interpenetration and Mixed Supramolecular Homosynthons
;
_journal_issue 11
_journal_name_full 'Crystal Growth &amp; Design'
_journal_page_first 2429
_journal_paper_doi 10.1021/cg060349j
_journal_volume 6
_journal_year 2006
_chemical_formula_moiety '2(C9 H6 O6), C2 H4 O2'
_chemical_formula_sum 'C20 H16 O14'
_chemical_formula_weight 480.33
_chemical_name_common '1:2 Acetic acid solvate of Trimesic acid'
_chemical_name_systematic
; 
 1:2 Acetic acid solvate of Trimesic acid 
;
_space_group_IT_number 2
_symmetry_cell_setting triclinic
_symmetry_space_group_name_Hall '-P 1'
_symmetry_space_group_name_H-M 'P -1'
_atom_sites_solution_hydrogens geom
_atom_sites_solution_primary direct
_atom_sites_solution_secondary difmap
_audit_creation_method SHELXL-97
_cell_angle_alpha 119.409(2)
_cell_angle_beta 90.449(2)
_cell_angle_gamma 117.4810(10)
_cell_formula_units_Z 6
_cell_length_a 15.4523(14)
_cell_length_b 16.3494(15)
_cell_length_c 16.5130(14)
_cell_measurement_reflns_used 6845
_cell_measurement_temperature 100(2)
_cell_measurement_theta_max 28.24
_cell_measurement_theta_min 2.46
_cell_volume 3072.2(5)
_computing_cell_refinement 'Bruker SMART'
_computing_data_collection 'Bruker SMART'
_computing_data_reduction 'Bruker SAINT'
_computing_molecular_graphics 'Bruker SHELXTL'
_computing_publication_material 'Bruker SHELXTL'
_computing_structure_refinement 'SHELXL-97 (Sheldrick, 1997)'
_computing_structure_solution 'SHELXS-97 (Sheldrick, 1990)'
_diffrn_ambient_temperature 100(2)
_diffrn_measured_fraction_theta_full 0.883
_diffrn_measured_fraction_theta_max 0.883
_diffrn_measurement_device_type 'CCD area detector'
_diffrn_measurement_method 'phi and omega scans'
_diffrn_radiation_monochromator graphite
_diffrn_radiation_source 'fine-focus sealed tube'
_diffrn_radiation_type MoK\a
_diffrn_radiation_wavelength 0.71073
_diffrn_reflns_av_R_equivalents 0.0486
_diffrn_reflns_av_sigmaI/netI 0.0960
_diffrn_reflns_limit_h_max 17
_diffrn_reflns_limit_h_min -20
_diffrn_reflns_limit_k_max 20
_diffrn_reflns_limit_k_min -20
_diffrn_reflns_limit_l_max 14
_diffrn_reflns_limit_l_min -21
_diffrn_reflns_number 19218
_diffrn_reflns_theta_full 28.32
_diffrn_reflns_theta_max 28.32
_diffrn_reflns_theta_min 1.49
_exptl_absorpt_coefficient_mu 0.136
_exptl_absorpt_correction_type none
_exptl_crystal_colour colorless
_exptl_crystal_density_diffrn 1.558
_exptl_crystal_density_meas 0
_exptl_crystal_density_method 'not measured'
_exptl_crystal_description plate
_exptl_crystal_F_000 1488
_exptl_crystal_preparation 'Ethanol, Acetic acid, CS2 and benzene'
_exptl_crystal_size_max 0.30
_exptl_crystal_size_mid 0.15
_exptl_crystal_size_min 0.05
_refine_diff_density_max 0.559
_refine_diff_density_min -0.509
_refine_diff_density_rms 0.070
_refine_ls_extinction_method none
_refine_ls_goodness_of_fit_ref 1.046
_refine_ls_hydrogen_treatment constr
_refine_ls_matrix_type full
_refine_ls_number_parameters 921
_refine_ls_number_reflns 13518
_refine_ls_number_restraints 0
_refine_ls_restrained_S_all 1.046
_refine_ls_R_factor_all 0.1209
_refine_ls_R_factor_gt 0.0761
_refine_ls_shift/su_max 0.000
_refine_ls_shift/su_mean 0.000
_refine_ls_structure_factor_coef Fsqd
_refine_ls_weighting_details 'calc w=1/[\s^2^(Fo^2^)+(0.0644P)^2^+2.1555P] where P=(Fo^2^+2Fc^2^)/3'
_refine_ls_weighting_scheme calc
_refine_ls_wR_factor_gt 0.1747
_refine_ls_wR_factor_ref 0.1932
_reflns_number_gt 8171
_reflns_number_total 13518
_reflns_threshold_expression >2sigma(I)
_cod_data_source_file cg060349jsup1.cif
_cod_data_source_block lm793
_cod_depositor_comments
;
The following automatic conversions were performed:

'_symmetry_cell_setting' value 'Triclinic' changed to 'triclinic'
according to /home/saulius/struct/CIF-dictionaries/cif_core.dic
dictionary named 'cif_core.dic' version 2.4.2 from 2011-04-26.

Automatic conversion script
Id: cif_fix_values 1891 2012-01-12 08:04:46Z andrius 
;
_cod_original_sg_symbol_H-M P-1
_cod_database_code 4508855

loop_
_symmetry_equiv_pos_as_xyz
'x, y, z'
'-x, -y, -z'

loop_
_atom_site_label
_atom_site_type_symbol
_atom_site_fract_x
_atom_site_fract_y
_atom_site_fract_z
_atom_site_U_iso_or_equiv
_atom_site_adp_type
_atom_site_occupancy
_atom_site_symmetry_multiplicity
_atom_site_calc_flag
_atom_site_refinement_flags
O1 O 1.0328(2) 0.3064(2) 0.73525(18) 0.0272(6) Uani 1 1 d .
O2 O 1.0300(2) 0.2956(2) 0.86575(18) 0.0286(6) Uani 1 1 d .
H2B H 1.0891 0.3524 0.8893 0.034 Uiso 1 1 calc R
O3 O 0.7547(2) -0.0282(3) 0.8455(2) 0.0460(8) Uani 1 1 d .
H3O H 0.7151 -0.0611 0.8750 0.055 Uiso 1 1 d R
O4 O 0.6134(2) -0.1515(2) 0.7172(2) 0.0421(8) Uani 1 1 d .
O5 O 0.60094(18) -0.12481(19) 0.43880(17) 0.0213(6) Uani 1 1 d .
H5A H 0.5789 -0.1559 0.3784 0.032 Uiso 1 1 calc R
O6 O 0.74336(18) -0.01063(19) 0.42351(17) 0.0223(6) Uani 1 1 d .
C1 C 0.8915(3) 0.1498(3) 0.7220(3) 0.0188(8) Uani 1 1 d .
C2 C 0.8472(3) 0.0927(3) 0.7656(3) 0.0182(7) Uani 1 1 d .
H2A H 0.8810 0.1226 0.8305 0.022 Uiso 1 1 calc R
C3 C 0.7533(3) -0.0084(3) 0.7141(3) 0.0191(8) Uani 1 1 d .
C4 C 0.7040(3) -0.0532(3) 0.6185(3) 0.0193(8) Uani 1 1 d .
H4A H 0.6399 -0.1219 0.5836 0.023 Uiso 1 1 calc R
C5 C 0.7488(3) 0.0027(3) 0.5741(2) 0.0162(7) Uani 1 1 d .
C6 C 0.8419(3) 0.1037(3) 0.6255(3) 0.0183(7) Uani 1 1 d .
H6A H 0.8722 0.1417 0.5950 0.022 Uiso 1 1 calc R
C7 C 0.9919(3) 0.2583(3) 0.7755(3) 0.0205(8) Uani 1 1 d .
C8 C 0.7039(3) -0.0678(3) 0.7615(3) 0.0233(8) Uani 1 1 d .
C9 C 0.6981(3) -0.0446(3) 0.4716(3) 0.0166(7) Uani 1 1 d .
O7 O 0.2165(2) 0.4748(2) -0.04887(18) 0.0276(6) Uani 1 1 d .
O8 O 0.2210(2) 0.4826(2) -0.18119(18) 0.0315(7) Uani 1 1 d .
H8A H 0.1613 0.4267 -0.2042 0.047 Uiso 1 1 calc R
O9 O 0.5166(2) 0.7605(2) -0.1896(2) 0.0392(7) Uani 1 1 d .
H9 H 0.5531 0.7938 -0.2136 0.059 Uiso 1 1 calc R
O10 O 0.6613(2) 0.8778(3) -0.0658(2) 0.0519(9) Uani 1 1 d .
O11 O 0.65841(18) 0.9010(2) 0.23702(18) 0.0267(6) Uani 1 1 d .
H11B H 0.6835 0.9273 0.2957 0.040 Uiso 1 1 calc R
O12 O 0.52555(18) 0.77316(19) 0.24885(17) 0.0209(6) Uani 1 1 d .
C10 C 0.3693(3) 0.6136(3) -0.0461(3) 0.0179(7) Uani 1 1 d .
C11 C 0.4177(3) 0.6595(3) -0.0968(3) 0.0197(8) Uani 1 1 d .
H11A H 0.3833 0.6276 -0.1622 0.024 Uiso 1 1 calc R
C12 C 0.5171(3) 0.7526(3) -0.0511(3) 0.0196(8) Uani 1 1 d .
C13 C 0.5677(3) 0.8011(3) 0.0450(3) 0.0198(8) Uani 1 1 d .
H13A H 0.6352 0.8649 0.0758 0.024 Uiso 1 1 calc R
C14 C 0.5185(3) 0.7553(3) 0.0958(3) 0.0176(7) Uani 1 1 d .
C15 C 0.4198(3) 0.6604(3) 0.0502(2) 0.0170(7) Uani 1 1 d .
H15A H 0.3872 0.6279 0.0843 0.020 Uiso 1 1 calc R
C16 C 0.2614(3) 0.5158(3) -0.0931(3) 0.0216(8) Uani 1 1 d .
C17 C 0.5692(3) 0.8013(3) -0.1051(3) 0.0222(8) Uani 1 1 d .
C18 C 0.5683(3) 0.8099(3) 0.2010(3) 0.0178(7) Uani 1 1 d .
O13 O 0.96222(19) 0.54326(19) 0.33151(18) 0.0256(6) Uani 1 1 d .
H13 H 0.9998 0.5228 0.3025 0.038 Uiso 1 1 calc R
O14 O 1.11280(18) 0.7040(2) 0.42700(18) 0.0242(6) Uani 1 1 d .
O15 O 1.12140(18) 0.9980(2) 0.73098(18) 0.0289(6) Uani 1 1 d .
H15B H 1.1471 1.0575 0.7865 0.043 Uiso 1 1 calc R
O16 O 0.97460(19) 0.9850(2) 0.75776(18) 0.0262(6) Uani 1 1 d .
O17 O 0.64519(18) 0.6605(2) 0.51127(18) 0.0238(6) Uani 1 1 d .
O18 O 0.64506(18) 0.52890(19) 0.37190(18) 0.0263(6) Uani 1 1 d .
H18A H 0.5813 0.4981 0.3608 0.039 Uiso 1 1 calc R
C19 C 0.9618(3) 0.6938(3) 0.4626(2) 0.0158(7) Uani 1 1 d .
C20 C 1.0174(3) 0.7971(3) 0.5512(2) 0.0156(7) Uani 1 1 d .
H20A H 1.0900 0.8362 0.5727 0.019 Uiso 1 1 calc R
C21 C 0.9659(3) 0.8425(3) 0.6078(2) 0.0169(7) Uani 1 1 d .
C22 C 0.8599(3) 0.7869(3) 0.5763(2) 0.0173(7) Uani 1 1 d .
H22A H 0.8255 0.8192 0.6149 0.021 Uiso 1 1 calc R
C23 C 0.8037(3) 0.6828(3) 0.4873(2) 0.0176(7) Uani 1 1 d .
C24 C 0.8548(3) 0.6359(3) 0.4313(2) 0.0162(7) Uani 1 1 d .
H24A H 0.8169 0.5646 0.3718 0.019 Uiso 1 1 calc R
C25 C 1.0171(3) 0.6441(3) 0.4030(3) 0.0158(7) Uani 1 1 d .
C26 C 1.0236(3) 0.9498(3) 0.7058(3) 0.0180(7) Uani 1 1 d .
C27 C 0.6902(3) 0.6220(3) 0.4564(3) 0.0176(7) Uani 1 1 d .
O19 O -0.02992(18) 0.3708(2) 0.38870(18) 0.0251(6) Uani 1 1 d .
H19A H -0.0561 0.4024 0.4269 0.038 Uiso 1 1 calc R
O20 O 0.11641(19) 0.5330(2) 0.49328(19) 0.0274(6) Uani 1 1 d .
O21 O 0.44452(18) 0.5542(2) 0.46445(18) 0.0260(6) Uani 1 1 d .
H21A H 0.5083 0.5851 0.4761 0.039 Uiso 1 1 calc R
O22 O 0.44476(18) 0.4217(2) 0.32600(18) 0.0251(6) Uani 1 1 d .
O23 O 0.12831(19) 0.1047(2) 0.07536(18) 0.0257(6) Uani 1 1 d .
H23A H 0.0914 0.0465 0.0199 0.039 Uiso 1 1 calc R
O24 O -0.02410(19) 0.0742(2) 0.09760(18) 0.0260(6) Uani 1 1 d .
C28 C 0.1256(3) 0.3872(3) 0.3631(2) 0.0159(7) Uani 1 1 d .
C29 C 0.2321(3) 0.4461(3) 0.3984(3) 0.0165(7) Uani 1 1 d .
H29A H 0.2678 0.5164 0.4588 0.020 Uiso 1 1 calc R
C30 C 0.2860(3) 0.4019(3) 0.3451(2) 0.0173(7) Uani 1 1 d .
C31 C 0.2332(3) 0.2986(3) 0.2557(2) 0.0171(7) Uani 1 1 d .
H31A H 0.2698 0.2685 0.2187 0.021 Uiso 1 1 calc R
C32 C 0.1279(3) 0.2404(3) 0.2215(2) 0.0163(7) Uani 1 1 d .
C33 C 0.0723(3) 0.2831(3) 0.2750(2) 0.0173(7) Uani 1 1 d .
H33A H -0.0004 0.2419 0.2517 0.021 Uiso 1 1 calc R
C34 C 0.0703(3) 0.4377(3) 0.4212(3) 0.0178(7) Uani 1 1 d .
C35 C 0.3998(3) 0.4612(3) 0.3791(3) 0.0201(8) Uani 1 1 d .
C36 C 0.0709(3) 0.1313(3) 0.1255(3) 0.0192(8) Uani 1 1 d .
O25 O 0.06228(18) 0.4611(2) 0.22065(19) 0.0244(6) Uani 1 1 d .
O26 O 0.21109(19) 0.6206(2) 0.32445(18) 0.0280(6) Uani 1 1 d .
H26 H 0.1718 0.6387 0.3525 0.042 Uiso 1 1 calc R
O27 O 0.52657(19) 0.6287(2) 0.31170(18) 0.0246(6) Uani 1 1 d .
H27A H 0.5906 0.6709 0.3312 0.037 Uiso 1 1 calc R
O28 O 0.55155(19) 0.5586(2) 0.1642(2) 0.0315(7) Uani 1 1 d .
O29 O 0.2192(2) 0.1881(2) -0.09559(18) 0.0301(7) Uani 1 1 d .
O30 O 0.07140(19) 0.1662(2) -0.06583(19) 0.0288(6) Uani 1 1 d .
H30A H 0.0465 0.1096 -0.1232 0.043 Uiso 1 1 calc R
C37 C 0.2177(3) 0.4775(3) 0.1908(3) 0.0179(7) Uani 1 1 d .
C38 C 0.3242(3) 0.5387(3) 0.2277(3) 0.0194(8) Uani 1 1 d .
H38A H 0.3582 0.6081 0.2891 0.023 Uiso 1 1 calc R
C39 C 0.3809(3) 0.4985(3) 0.1751(3) 0.0189(8) Uani 1 1 d .
C40 C 0.3311(3) 0.3966(3) 0.0852(3) 0.0209(8) Uani 1 1 d .
H40A H 0.3696 0.3700 0.0480 0.025 Uiso 1 1 calc R
C41 C 0.2246(3) 0.3340(3) 0.0504(2) 0.0193(8) Uani 1 1 d .
C42 C 0.1676(3) 0.3742(3) 0.1025(3) 0.0187(7) Uani 1 1 d .
H42A H 0.0950 0.3315 0.0779 0.022 Uiso 1 1 calc R
C43 C 0.1584(3) 0.5221(3) 0.2490(3) 0.0186(8) Uani 1 1 d .
C44 C 0.4947(3) 0.5649(3) 0.2158(3) 0.0212(8) Uani 1 1 d .
C45 C 0.1697(3) 0.2222(3) -0.0439(3) 0.0197(8) Uani 1 1 d .
O31 O 0.3824(2) 0.8766(2) 0.40626(18) 0.0303(6) Uani 1 1 d .
H31B H 0.4142 0.9138 0.4657 0.045 Uiso 1 1 calc R
O32 O 0.5219(2) 1.0112(2) 0.40811(19) 0.0311(7) Uani 1 1 d .
O33 O 0.5261(2) 1.0243(2) 0.1203(2) 0.0408(8) Uani 1 1 d .
H33B H 0.5513 1.0491 0.0866 0.061 Uiso 1 1 calc R
O34 O 0.3932(2) 0.8969(2) -0.0158(2) 0.0400(8) Uani 1 1 d .
O35 O 0.0936(2) 0.5942(2) -0.02242(19) 0.0323(7) Uani 1 1 d .
H35A H 0.0342 0.5381 -0.0444 0.048 Uiso 1 1 calc R
O36 O 0.09341(19) 0.5817(2) 0.10752(19) 0.0313(7) Uani 1 1 d .
C46 C 0.3822(3) 0.8736(3) 0.2623(3) 0.0203(8) Uani 1 1 d .
C47 C 0.4313(3) 0.9267(3) 0.2164(3) 0.0217(8) Uani 1 1 d .
H47A H 0.4969 0.9935 0.2508 0.026 Uiso 1 1 calc R
C48 C 0.3838(3) 0.8813(3) 0.1196(3) 0.0208(8) Uani 1 1 d .
C49 C 0.2881(3) 0.7837(3) 0.0697(3) 0.0206(8) Uani 1 1 d .
H49A H 0.2558 0.7526 0.0039 0.025 Uiso 1 1 calc R
C50 C 0.2391(3) 0.7313(3) 0.1157(3) 0.0228(8) Uani 1 1 d .
C51 C 0.2866(3) 0.7768(3) 0.2129(3) 0.0216(8) Uani 1 1 d .
H51A H 0.2532 0.7411 0.2444 0.026 Uiso 1 1 calc R
C52 C 0.4354(3) 0.9269(3) 0.3663(3) 0.0236(8) Uani 1 1 d .
C53 C 0.4350(3) 0.9359(3) 0.0685(3) 0.0228(8) Uani 1 1 d .
C54 C 0.1356(3) 0.6285(3) 0.0645(3) 0.0241(8) Uani 1 1 d .
O37 O 0.72557(19) 0.7653(2) 0.3818(2) 0.0278(6) Uani 1 1 d .
O38 O 0.7538(2) 0.7194(3) 0.2378(2) 0.0405(8) Uani 1 1 d .
H38B H 0.6912 0.6705 0.2174 0.061 Uiso 1 1 calc R
C55 C 0.7838(3) 0.7816(3) 0.3335(3) 0.0282(9) Uani 1 1 d .
C56 C 0.8939(3) 0.8726(4) 0.3799(3) 0.0383(11) Uani 1 1 d .
H56A H 0.9093 0.9137 0.4511 0.057 Uiso 0.50 1 calc PR
H56B H 0.9084 0.9231 0.3591 0.057 Uiso 0.50 1 calc PR
H56C H 0.9365 0.8409 0.3603 0.057 Uiso 0.50 1 calc PR
H56D H 0.9268 0.8714 0.3292 0.057 Uiso 0.50 1 calc PR
H56E H 0.9277 0.8620 0.4212 0.057 Uiso 0.50 1 calc PR
H56F H 0.8996 0.9443 0.4200 0.057 Uiso 0.50 1 calc PR
O39 O 0.6985(4) 0.3023(4) 0.3135(4) 0.133(3) Uani 1 1 d .
O40 O 0.7078(3) 0.1751(3) 0.3219(3) 0.0998(18) Uani 1 1 d .
H40B H 0.7345 0.1718 0.2771 0.150 Uiso 1 1 calc R
C57 C 0.6808(7) 0.2433(6) 0.3471(8) 0.136(5) Uani 1 1 d .
C58 C 0.6258(5) 0.2543(5) 0.4216(7) 0.151(5) Uani 1 1 d .
H58A H 0.5722 0.1803 0.4040 0.226 Uiso 1 1 calc R
H58B H 0.5947 0.2957 0.4244 0.226 Uiso 1 1 calc R
H58C H 0.6742 0.2941 0.4855 0.226 Uiso 1 1 calc R
O41 O 0.7950(4) 0.1523(4) 0.1799(3) 0.0922(17) Uani 1 1 d .
O42 O 0.8048(4) 0.2957(3) 0.1839(4) 0.125(2) Uani 1 1 d .
H42B H 0.7714 0.2930 0.2234 0.188 Uiso 1 1 calc R
C59 C 0.8208(5) 0.2143(5) 0.1473(5) 0.084(3) Uani 1 1 d .
C60 C 0.8689(5) 0.1970(5) 0.0657(5) 0.085(2) Uani 1 1 d .
H60A H 0.9169 0.1760 0.0732 0.127 Uiso 1 1 calc R
H60B H 0.9056 0.2660 0.0681 0.127 Uiso 1 1 calc R
H60C H 0.8152 0.1378 0.0028 0.127 Uiso 1 1 calc R

loop_
_atom_site_aniso_label
_atom_site_aniso_U_11
_atom_site_aniso_U_22
_atom_site_aniso_U_33
_atom_site_aniso_U_23
_atom_site_aniso_U_13
_atom_site_aniso_U_12
O1 0.0279(15) 0.0237(14) 0.0202(14) 0.0137(12) 0.0024(12) 0.0054(12)
O2 0.0263(15) 0.0219(14) 0.0180(14) 0.0107(12) -0.0033(12) 0.0002(12)
O3 0.0398(19) 0.060(2) 0.045(2) 0.0429(18) 0.0135(16) 0.0165(17)
O4 0.0445(19) 0.0365(17) 0.0342(18) 0.0239(15) 0.0117(15) 0.0096(15)
O5 0.0169(13) 0.0203(13) 0.0149(13) 0.0070(11) 0.0031(11) 0.0050(11)
O6 0.0195(13) 0.0213(13) 0.0185(14) 0.0119(12) 0.0046(11) 0.0048(11)
C1 0.0188(18) 0.0173(18) 0.0169(19) 0.0087(16) 0.0063(15) 0.0082(15)
C2 0.0226(19) 0.0223(18) 0.0151(18) 0.0116(16) 0.0073(15) 0.0143(16)
C3 0.0208(18) 0.0189(18) 0.0179(19) 0.0109(16) 0.0090(16) 0.0101(15)
C4 0.0177(18) 0.0165(17) 0.0212(19) 0.0104(16) 0.0076(16) 0.0075(15)
C5 0.0183(18) 0.0121(16) 0.0175(18) 0.0076(15) 0.0075(15) 0.0082(14)
C6 0.0168(18) 0.0176(17) 0.022(2) 0.0130(16) 0.0072(16) 0.0080(15)
C7 0.0208(19) 0.0188(18) 0.0178(19) 0.0096(16) 0.0043(16) 0.0084(16)
C8 0.024(2) 0.028(2) 0.023(2) 0.0182(18) 0.0095(17) 0.0133(18)
C9 0.0166(17) 0.0100(16) 0.0175(18) 0.0057(15) 0.0040(15) 0.0054(14)
O7 0.0276(15) 0.0210(13) 0.0191(14) 0.0104(12) 0.0031(12) 0.0037(12)
O8 0.0257(15) 0.0264(14) 0.0178(14) 0.0099(12) -0.0037(12) 0.0000(12)
O9 0.052(2) 0.0435(18) 0.0301(17) 0.0273(15) 0.0185(15) 0.0236(16)
O10 0.0305(18) 0.068(2) 0.058(2) 0.048(2) 0.0133(17) 0.0115(17)
O11 0.0174(13) 0.0281(14) 0.0173(14) 0.0108(12) 0.0011(11) 0.0025(12)
O12 0.0197(13) 0.0165(12) 0.0179(13) 0.0091(11) 0.0025(11) 0.0044(11)
C10 0.0193(18) 0.0160(17) 0.0162(18) 0.0079(15) 0.0053(15) 0.0091(15)
C11 0.0239(19) 0.0205(18) 0.0145(18) 0.0082(16) 0.0083(16) 0.0134(16)
C12 0.0193(18) 0.0251(19) 0.0190(19) 0.0136(17) 0.0098(16) 0.0135(16)
C13 0.0135(17) 0.0247(19) 0.0205(19) 0.0127(17) 0.0054(15) 0.0097(15)
C14 0.0157(17) 0.0183(18) 0.0163(18) 0.0080(16) 0.0054(15) 0.0091(15)
C15 0.0182(18) 0.0174(17) 0.0137(18) 0.0085(15) 0.0056(15) 0.0085(15)
C16 0.026(2) 0.0181(18) 0.0110(18) 0.0044(15) 0.0030(16) 0.0092(16)
C17 0.0204(19) 0.026(2) 0.021(2) 0.0138(17) 0.0076(16) 0.0119(17)
C18 0.0156(17) 0.0194(18) 0.0183(19) 0.0095(16) 0.0048(15) 0.0104(15)
O13 0.0275(14) 0.0157(13) 0.0245(15) 0.0053(12) 0.0117(12) 0.0117(12)
O14 0.0193(13) 0.0216(13) 0.0251(15) 0.0095(12) 0.0087(12) 0.0103(11)
O15 0.0153(13) 0.0233(14) 0.0175(14) -0.0016(12) 0.0002(11) 0.0037(11)
O16 0.0254(14) 0.0266(14) 0.0200(14) 0.0064(12) 0.0084(12) 0.0164(12)
O17 0.0156(13) 0.0241(13) 0.0248(15) 0.0105(12) 0.0079(11) 0.0092(11)
O18 0.0128(13) 0.0178(13) 0.0261(15) 0.0039(12) 0.0009(11) 0.0022(11)
C19 0.0170(17) 0.0155(17) 0.0154(18) 0.0093(15) 0.0052(15) 0.0082(14)
C20 0.0115(16) 0.0156(17) 0.0123(17) 0.0062(15) 0.0020(14) 0.0041(14)
C21 0.0158(17) 0.0176(17) 0.0137(18) 0.0082(15) 0.0028(15) 0.0072(15)
C22 0.0193(18) 0.0175(17) 0.0156(18) 0.0081(15) 0.0070(15) 0.0114(15)
C23 0.0177(18) 0.0181(17) 0.0149(18) 0.0079(15) 0.0022(15) 0.0095(15)
C24 0.0151(17) 0.0132(16) 0.0133(17) 0.0061(15) 0.0009(14) 0.0041(14)
C25 0.0153(17) 0.0144(17) 0.0191(19) 0.0103(15) 0.0060(15) 0.0078(14)
C26 0.0158(18) 0.0168(17) 0.0155(18) 0.0066(15) 0.0037(15) 0.0073(15)
C27 0.0148(17) 0.0152(17) 0.0174(18) 0.0078(15) 0.0049(15) 0.0058(15)
O19 0.0140(13) 0.0231(13) 0.0252(15) 0.0054(12) 0.0053(11) 0.0100(11)
O20 0.0187(13) 0.0161(13) 0.0276(15) 0.0023(12) 0.0054(12) 0.0067(11)
O21 0.0120(13) 0.0203(13) 0.0228(14) 0.0030(12) 0.0013(11) 0.0030(11)
O22 0.0151(13) 0.0209(13) 0.0259(15) 0.0056(12) 0.0056(11) 0.0085(11)
O23 0.0206(13) 0.0223(13) 0.0155(13) 0.0000(11) 0.0043(11) 0.0101(11)
O24 0.0174(13) 0.0223(13) 0.0196(14) 0.0037(12) 0.0024(11) 0.0066(11)
C28 0.0185(18) 0.0161(17) 0.0153(18) 0.0100(15) 0.0060(15) 0.0093(15)
C29 0.0153(17) 0.0111(16) 0.0162(18) 0.0059(15) 0.0033(15) 0.0044(14)
C30 0.0144(17) 0.0174(17) 0.0157(18) 0.0082(15) 0.0025(15) 0.0066(15)
C31 0.0166(17) 0.0142(17) 0.0172(18) 0.0079(15) 0.0045(15) 0.0070(15)
C32 0.0163(17) 0.0148(17) 0.0144(18) 0.0079(15) 0.0037(15) 0.0063(14)
C33 0.0168(17) 0.0174(17) 0.0172(18) 0.0099(16) 0.0057(15) 0.0086(15)
C34 0.0179(18) 0.0177(18) 0.0141(18) 0.0067(15) 0.0031(15) 0.0094(15)
C35 0.0203(19) 0.0171(18) 0.0201(19) 0.0095(16) 0.0065(16) 0.0091(16)
C36 0.0170(18) 0.0203(18) 0.0178(19) 0.0095(16) 0.0047(15) 0.0095(16)
O25 0.0175(13) 0.0228(13) 0.0286(15) 0.0129(12) 0.0092(12) 0.0093(11)
O26 0.0238(14) 0.0189(13) 0.0229(15) -0.0002(12) 0.0072(12) 0.0118(12)
O27 0.0178(13) 0.0213(13) 0.0245(15) 0.0110(12) 0.0035(11) 0.0056(11)
O28 0.0213(14) 0.0250(14) 0.0304(16) 0.0051(13) 0.0093(13) 0.0115(12)
O29 0.0315(16) 0.0283(15) 0.0181(14) 0.0029(12) 0.0057(12) 0.0186(13)
O30 0.0240(15) 0.0166(13) 0.0222(15) 0.0001(12) -0.0022(12) 0.0066(12)
C37 0.0191(18) 0.0149(17) 0.0178(19) 0.0087(15) 0.0067(15) 0.0081(15)
C38 0.0222(19) 0.0137(17) 0.0161(18) 0.0066(15) 0.0056(15) 0.0074(15)
C39 0.0175(18) 0.0146(17) 0.0200(19) 0.0079(16) 0.0046(15) 0.0072(15)
C40 0.027(2) 0.0187(18) 0.0204(19) 0.0095(16) 0.0104(16) 0.0156(16)
C41 0.027(2) 0.0166(17) 0.0137(18) 0.0060(15) 0.0047(16) 0.0135(16)
C42 0.0155(17) 0.0182(18) 0.0178(19) 0.0088(16) 0.0039(15) 0.0073(15)
C43 0.0215(19) 0.0142(17) 0.0152(18) 0.0058(15) 0.0035(15) 0.0089(15)
C44 0.023(2) 0.0166(18) 0.022(2) 0.0088(16) 0.0072(17) 0.0111(16)
C45 0.0177(18) 0.0196(18) 0.0173(19) 0.0089(16) 0.0026(15) 0.0086(16)
O31 0.0272(15) 0.0385(16) 0.0130(13) 0.0123(13) 0.0019(12) 0.0117(13)
O32 0.0232(15) 0.0356(16) 0.0197(15) 0.0122(13) 0.0013(12) 0.0094(13)
O33 0.0358(17) 0.0296(16) 0.0246(16) 0.0153(14) -0.0035(14) -0.0043(14)
O34 0.0373(18) 0.0370(17) 0.0252(16) 0.0198(14) -0.0032(14) 0.0035(14)
O35 0.0216(14) 0.0366(16) 0.0223(15) 0.0155(13) -0.0009(12) 0.0055(13)
O36 0.0204(14) 0.0377(16) 0.0245(15) 0.0179(14) 0.0036(12) 0.0074(13)
C46 0.026(2) 0.0257(19) 0.0125(18) 0.0084(16) 0.0072(16) 0.0185(17)
C47 0.023(2) 0.0179(18) 0.0190(19) 0.0074(16) 0.0035(16) 0.0108(16)
C48 0.027(2) 0.0183(18) 0.0170(19) 0.0083(16) 0.0073(16) 0.0141(16)
C49 0.025(2) 0.0231(19) 0.0130(18) 0.0072(16) 0.0036(15) 0.0155(16)
C50 0.024(2) 0.027(2) 0.018(2) 0.0110(17) 0.0070(16) 0.0162(17)
C51 0.024(2) 0.031(2) 0.0162(19) 0.0133(17) 0.0087(16) 0.0185(18)
C52 0.027(2) 0.034(2) 0.0165(19) 0.0140(18) 0.0090(17) 0.0213(19)
C53 0.032(2) 0.0171(18) 0.016(2) 0.0083(16) 0.0031(17) 0.0119(17)
C54 0.023(2) 0.031(2) 0.0133(19) 0.0098(17) 0.0043(16) 0.0129(18)
O37 0.0190(14) 0.0285(15) 0.0319(16) 0.0162(13) 0.0054(12) 0.0107(12)
O38 0.0261(16) 0.0487(19) 0.0367(19) 0.0204(16) 0.0143(14) 0.0168(15)
C55 0.026(2) 0.031(2) 0.038(3) 0.022(2) 0.011(2) 0.0195(19)
C56 0.021(2) 0.037(2) 0.054(3) 0.026(2) 0.012(2) 0.0131(19)
O39 0.114(5) 0.058(3) 0.130(5) -0.007(3) -0.066(4) 0.047(3)
O40 0.084(3) 0.061(3) 0.088(3) -0.002(3) -0.023(3) 0.043(3)
C57 0.081(6) 0.035(4) 0.152(9) -0.033(5) -0.077(6) 0.031(4)
C58 0.050(4) 0.029(4) 0.204(10) -0.028(5) -0.015(5) 0.009(3)
O41 0.091(3) 0.068(3) 0.080(3) 0.008(3) -0.022(3) 0.054(3)
O42 0.117(4) 0.051(3) 0.110(4) -0.020(3) -0.070(3) 0.052(3)
C59 0.068(4) 0.033(3) 0.090(5) 0.001(3) -0.056(4) 0.022(3)
C60 0.076(5) 0.057(4) 0.090(5) 0.022(4) -0.018(4) 0.036(4)

loop_
_atom_type_symbol
_atom_type_description
_atom_type_scat_dispersion_real
_atom_type_scat_dispersion_imag
_atom_type_scat_source
C C 0.0033 0.0016 'International Tables Vol C Tables 4.2.6.8 and 6.1.1.4'
H H 0.0000 0.0000 'International Tables Vol C Tables 4.2.6.8 and 6.1.1.4'
O O 0.0106 0.0060 'International Tables Vol C Tables 4.2.6.8 and 6.1.1.4'

loop_
_geom_angle_atom_site_label_1
_geom_angle_atom_site_label_2
_geom_angle_atom_site_label_3
_geom_angle
C2 C1 C6 119.3(3)
C2 C1 C7 121.2(3)
C6 C1 C7 119.4(3)
C1 C2 C3 120.1(3)
C4 C3 C2 120.2(3)
C4 C3 C8 119.4(3)
C2 C3 C8 120.4(3)
C5 C4 C3 119.8(3)
C6 C5 C4 120.1(3)
C6 C5 C9 119.3(3)
C4 C5 C9 120.7(3)
C5 C6 C1 120.5(3)
O1 C7 O2 124.5(3)
O1 C7 C1 121.0(3)
O2 C7 C1 114.5(3)
O3 C8 O4 124.3(4)
O3 C8 C3 117.1(3)
O4 C8 C3 118.5(3)
O6 C9 O5 124.2(3)
O6 C9 C5 122.5(3)
O5 C9 C5 113.3(3)
C11 C10 C15 120.4(3)
C11 C10 C16 120.1(3)
C15 C10 C16 119.5(3)
C10 C11 C12 119.5(3)
C13 C12 C11 120.8(3)
C13 C12 C17 119.5(3)
C11 C12 C17 119.7(3)
C12 C13 C14 119.5(3)
C13 C14 C15 120.4(3)
C13 C14 C18 120.6(3)
C15 C14 C18 118.9(3)
C14 C15 C10 119.4(3)
O7 C16 O8 124.9(3)
O7 C16 C10 121.2(3)
O8 C16 C10 113.9(3)
O10 C17 O9 124.6(4)
O10 C17 C12 118.3(3)
O9 C17 C12 117.2(3)
O12 C18 O11 124.3(3)
O12 C18 C14 122.2(3)
O11 C18 C14 113.5(3)
C20 C19 C24 120.1(3)
C20 C19 C25 119.5(3)
C24 C19 C25 120.4(3)
C21 C20 C19 119.6(3)
C22 C21 C20 120.7(3)
C22 C21 C26 118.9(3)
C20 C21 C26 120.4(3)
C21 C22 C23 119.9(3)
C24 C23 C22 119.7(3)
C24 C23 C27 120.9(3)
C22 C23 C27 119.4(3)
C23 C24 C19 120.1(3)
O14 C25 O13 125.4(3)
O14 C25 C19 118.2(3)
O13 C25 C19 116.4(3)
O16 C26 O15 124.8(3)
O16 C26 C21 118.9(3)
O15 C26 C21 116.2(3)
O17 C27 O18 124.7(3)
O17 C27 C23 120.2(3)
O18 C27 C23 115.1(3)
C29 C28 C33 120.5(3)
C29 C28 C34 118.7(3)
C33 C28 C34 120.8(3)
C30 C29 C28 120.1(3)
C29 C30 C31 119.8(3)
C29 C30 C35 122.4(3)
C31 C30 C35 117.8(3)
C32 C31 C30 119.9(3)
C31 C32 C33 121.0(3)
C31 C32 C36 120.4(3)
C33 C32 C36 118.6(3)
C28 C33 C32 118.7(3)
O20 C34 O19 124.3(3)
O20 C34 C28 121.4(3)
O19 C34 C28 114.3(3)
O22 C35 O21 124.9(3)
O22 C35 C30 119.9(3)
O21 C35 C30 115.2(3)
O24 C36 O23 124.6(3)
O24 C36 C32 120.9(3)
O23 C36 C32 114.5(3)
C42 C37 C38 120.0(3)
C42 C37 C43 120.7(3)
C38 C37 C43 119.3(3)
C39 C38 C37 120.3(3)
C38 C39 C40 119.9(3)
C38 C39 C44 119.6(3)
C40 C39 C44 120.5(3)
C41 C40 C39 119.5(3)
C40 C41 C42 120.7(3)
C40 C41 C45 120.4(3)
C42 C41 C45 118.9(3)
C37 C42 C41 119.5(3)
O25 C43 O26 125.2(3)
O25 C43 C37 118.8(3)
O26 C43 C37 115.9(3)
O28 C44 O27 124.4(3)
O28 C44 C39 122.9(3)
O27 C44 C39 112.7(3)
O29 C45 O30 124.0(3)
O29 C45 C41 120.0(3)
O30 C45 C41 116.0(3)
C51 C46 C47 120.4(3)
C51 C46 C52 121.9(3)
C47 C46 C52 117.7(3)
C46 C47 C48 119.9(3)
C49 C48 C47 119.8(3)
C49 C48 C53 119.2(3)
C47 C48 C53 121.0(3)
C48 C49 C50 120.2(3)
C49 C50 C51 120.1(3)
C49 C50 C54 121.1(3)
C51 C50 C54 118.8(3)
C46 C51 C50 119.6(4)
O32 C52 O31 124.7(3)
O32 C52 C46 120.9(4)
O31 C52 C46 114.3(3)
O34 C53 O33 124.5(4)
O34 C53 C48 121.1(3)
O33 C53 C48 114.4(3)
O36 C54 O35 124.1(3)
O36 C54 C50 119.8(3)
O35 C54 C50 116.0(3)
O37 C55 O38 122.5(4)
O37 C55 C56 122.1(4)
O38 C55 C56 115.4(4)
O40 C57 O39 123.7(13)
O40 C57 C58 116.7(12)
O39 C57 C58 119.5(8)
O41 C59 O42 120.1(9)
O41 C59 C60 122.6(6)
O42 C59 C60 117.3(7)

loop_
_geom_bond_atom_site_label_1
_geom_bond_atom_site_label_2
_geom_bond_distance
O1 C7 1.234(4)
O2 C7 1.304(4)
O3 C8 1.262(4)
O4 C8 1.265(5)
O5 C9 1.319(4)
O6 C9 1.229(4)
C1 C2 1.393(5)
C1 C6 1.400(5)
C1 C7 1.494(5)
C2 C3 1.396(5)
C3 C4 1.394(5)
C3 C8 1.486(5)
C4 C5 1.390(5)
C5 C6 1.389(5)
C5 C9 1.488(5)
O7 C16 1.235(4)
O8 C16 1.303(4)
O9 C17 1.273(4)
O10 C17 1.248(5)
O11 C18 1.309(4)
O12 C18 1.237(4)
C10 C11 1.392(5)
C10 C15 1.398(5)
C10 C16 1.496(5)
C11 C12 1.393(5)
C12 C13 1.390(5)
C12 C17 1.481(5)
C13 C14 1.394(5)
C14 C15 1.397(5)
C14 C18 1.494(5)
O13 C25 1.270(4)
O14 C25 1.255(4)
O15 C26 1.283(4)
O16 C26 1.252(4)
O17 C27 1.248(4)
O18 C27 1.292(4)
C19 C20 1.395(4)
C19 C24 1.401(5)
C19 C25 1.492(5)
C20 C21 1.391(5)
C21 C22 1.389(5)
C21 C26 1.496(5)
C22 C23 1.403(5)
C23 C24 1.393(5)
C23 C27 1.484(5)
O19 C34 1.315(4)
O20 C34 1.222(4)
O21 C35 1.299(4)
O22 C35 1.239(4)
O23 C36 1.295(4)
O24 C36 1.241(4)
C28 C29 1.394(5)
C28 C33 1.396(5)
C28 C34 1.490(5)
C29 C30 1.390(5)
C30 C31 1.399(5)
C30 C35 1.491(5)
C31 C32 1.379(5)
C32 C33 1.402(5)
C32 C36 1.491(5)
O25 C43 1.259(4)
O26 C43 1.270(4)
O27 C44 1.315(4)
O28 C44 1.232(4)
O29 C45 1.250(4)
O30 C45 1.287(4)
C37 C42 1.391(5)
C37 C38 1.395(5)
C37 C43 1.496(5)
C38 C39 1.391(5)
C39 C40 1.394(5)
C39 C44 1.492(5)
C40 C41 1.392(5)
C41 C42 1.394(5)
C41 C45 1.495(5)
O31 C52 1.304(5)
O32 C52 1.230(5)
O33 C53 1.300(4)
O34 C53 1.224(4)
O35 C54 1.287(4)
O36 C54 1.263(4)
C46 C51 1.382(5)
C46 C47 1.397(5)
C46 C52 1.494(5)
C47 C48 1.399(5)
C48 C49 1.387(5)
C48 C53 1.494(5)
C49 C50 1.391(5)
C50 C51 1.405(5)
C50 C54 1.483(5)
O37 C55 1.232(5)
O38 C55 1.312(5)
C55 C56 1.490(5)
O39 C57 1.264(13)
O40 C57 1.251(8)
C57 C58 1.486(15)
O41 C59 1.282(9)
O42 C59 1.309(6)
C59 C60 1.510(10)

loop_
_geom_hbond_atom_site_label_D
_geom_hbond_atom_site_label_H
_geom_hbond_atom_site_label_A
_geom_hbond_distance_DH
_geom_hbond_distance_HA
_geom_hbond_distance_DA
_geom_hbond_angle_DHA
_geom_hbond_site_symmetry_A
O42 H42B O39 0.84 1.86 2.697(10) 173.1 .
O40 H40B O41 0.84 1.83 2.666(8) 173.0 .
O38 H38B O28 0.84 1.88 2.716(4) 176.6 .
O35 H35A O36 0.84 1.79 2.625(4) 171.4 2_565
O33 H33B O34 0.84 1.79 2.632(4) 179.3 2_675
O31 H31B O32 0.84 1.78 2.617(4) 178.0 2_676
O30 H30A O16 0.84 1.79 2.620(3) 171.0 1_444
O27 H27A O37 0.84 1.78 2.617(4) 175.5 .
O26 H26 O14 0.84 1.76 2.592(3) 168.1 1_455
O23 H23A O24 0.84 1.75 2.585(3) 175.2 2
O21 H21A O17 0.84 1.79 2.627(3) 175.0 .
O19 H19A O20 0.84 1.81 2.651(3) 178.2 2_566
O18 H18A O22 0.84 1.79 2.623(3) 174.3 .
O15 H15B O29 0.84 1.81 2.646(3) 172.2 1_666
O13 H13 O25 0.84 1.83 2.663(3) 170.1 1_655
O11 H11B O6 0.84 1.83 2.667(3) 177.4 1_565
O9 H9 O4 0.84 1.79 2.627(4) 170.6 1_564
O8 H8A O1 0.84 1.80 2.638(4) 174.3 1_454
O5 H5A O12 0.84 1.80 2.644(3) 177.3 1_545
O3 H3O O10 0.93 1.69 2.605(4) 169.4 1_546
O2 H2B O7 0.84 1.80 2.639(4) 174.1 1_656
